data_7717833
loop_
_publ_author_name
'Howarth, Emily'
'Lopez, Jordan'
'Ogar, Joseph O.'
'Blundell, Toby J.'
'Akutsu, Hiroki'
'Nakazawa, Yasuhiro'
'Imajo, Shusaku'
'Ihara, Yoshihiko'
'Coles, Simon J.'
'Horton, Peter N.'
'Christensen, Jeppe'
'Martin, Lee'

_publ_section_title
;
 Radical-cation salts of BEDT-TTF with tris-coordinated racemic
 dysprosium(III) and terbium(III) anions.
;
_journal_name_full 'Dalton transactions (Cambridge, England : 2003)'
_journal_paper_doi 10.1039/d4dt03484h
_journal_year 2025
_chemical_formula_moiety '5(C10 H8 S8), 3(C7 H2 O6) Tb, 2(H2 O), C2 H6 O'
_chemical_formula_sum 'C73 H56 O21 S40 Tb'
_chemical_formula_weight 2710.56
_space_group_crystal_system monoclinic
_space_group_IT_number 15
_space_group_name_Hall '-C 2yc'
_space_group_name_H-M_alt 'C 1 2/c 1'
_atom_sites_solution_hydrogens geom
_atom_sites_solution_primary direct
_atom_sites_solution_secondary difmap
_audit_update_record
;
2024-05-23 deposited with the CCDC.	2025-01-15 downloaded from the CCDC.
;
_cell_angle_alpha 90.0000
_cell_angle_beta 120.249(6)
_cell_angle_gamma 90.0000
_cell_formula_units_Z 4
_cell_length_a 47.654(2)
_cell_length_b 11.0579(3)
_cell_length_c 21.3658(9)
_cell_measurement_reflns_used 12982
_cell_measurement_temperature 293.1(7)
_cell_measurement_theta_max 28.7460
_cell_measurement_theta_min 3.4270
_cell_volume 9725.8(9)
_computing_cell_refinement 'CrysAlis, (Oxford Diffraction, 2002)'
_computing_data_collection 'Xcalibur, (Oxford Diffraction, 2002)'
_computing_data_reduction 'USER DEFINED DATA REDUCTION'
_computing_molecular_graphics 'CrystalStructure 4.2'
_computing_publication_material 'CrystalStructure 4.2 (Rigaku, 2017)'
_computing_structure_refinement 'SHELXL Version 2017/1 (Sheldrick, 2008)'
_computing_structure_solution 'SHELXT Version 2014/5 (Sheldrick, 2014)'
_diffrn_ambient_temperature 293.1
_diffrn_measured_fraction_theta_full 0.997
_diffrn_measured_fraction_theta_max 0.968
_diffrn_measurement_device_type 'Xcalibur, Sapphire3, Gemini'
_diffrn_radiation_type 'Mo K\a'
_diffrn_radiation_wavelength 0.71075
_diffrn_reflns_av_R_equivalents 0.0313
_diffrn_reflns_Laue_measured_fraction_full 0.997
_diffrn_reflns_Laue_measured_fraction_max 0.968
_diffrn_reflns_limit_h_max 61
_diffrn_reflns_limit_h_min -61
_diffrn_reflns_limit_k_max 13
_diffrn_reflns_limit_k_min -14
_diffrn_reflns_limit_l_max 26
_diffrn_reflns_limit_l_min -26
_diffrn_reflns_number 30464
_diffrn_reflns_point_group_measured_fraction_full 0.997
_diffrn_reflns_point_group_measured_fraction_max 0.968
_diffrn_reflns_theta_full 25.242
_diffrn_reflns_theta_max 27.500
_diffrn_reflns_theta_min 2.981
_diffrn_standards_number 0
_exptl_absorpt_coefficient_mu 1.653
_exptl_absorpt_correction_T_max 1.00000
_exptl_absorpt_correction_T_min 0.89808
_exptl_absorpt_correction_type multi-scan
_exptl_absorpt_process_details
;
CrysAlisPro 1.171.38.46 (Rigaku Oxford Diffraction, 2015)
Empirical absorption correction using spherical harmonics,
 implemented in SCALE3 ABSPACK scaling algorithm.
;
_exptl_crystal_colour black
_exptl_crystal_density_diffrn 1.851
_exptl_crystal_density_method 'not measured'
_exptl_crystal_description plate
_exptl_crystal_F_000 5468.00
_refine_diff_density_max 0.77
_refine_diff_density_min -0.76
_refine_ls_extinction_method none
_refine_ls_goodness_of_fit_ref 1.142
_refine_ls_hydrogen_treatment constr
_refine_ls_number_parameters 616
_refine_ls_number_reflns 10831
_refine_ls_number_restraints 3
_refine_ls_R_factor_all 0.0572
_refine_ls_R_factor_gt 0.0468
_refine_ls_shift/su_max 0.001
_refine_ls_structure_factor_coef Fsqd
_refine_ls_weighting_details 'w = 1/[\s^2^(Fo^2^)+(0.0361P)^2^+24.2524P] where P=(Fo^2^+2Fc^2^)/3'
_refine_ls_weighting_scheme calc
_refine_ls_wR_factor_gt 0.0996
_refine_ls_wR_factor_ref 0.1037
_reflns_Friedel_coverage 0.000
_reflns_number_gt 9411
_reflns_number_total 10831
_reflns_threshold_expression F^2^>2.0\s(F^2^)
_cod_data_source_file d4dt03484h2.cif
_cod_data_source_block Tb
_cod_original_cell_volume 9725.9(9)
_cod_database_code 7717833

loop_
_space_group_symop_operation_xyz
'x, y, z'
'-x, y, -z+1/2'
'x+1/2, y+1/2, z'
'-x+1/2, y+1/2, -z+1/2'
'-x, -y, -z'
'x, -y, z-1/2'
'-x+1/2, -y+1/2, -z'
'x+1/2, -y+1/2, z-1/2'

loop_
_atom_site_label
_atom_site_type_symbol
_atom_site_fract_x
_atom_site_fract_y
_atom_site_fract_z
_atom_site_U_iso_or_equiv
_atom_site_adp_type
_atom_site_occupancy
_atom_site_site_symmetry_order
_atom_site_calc_flag
_atom_site_refinement_flags_posn
_atom_site_refinement_flags_adp
_atom_site_refinement_flags_occupancy
_atom_site_disorder_assembly
_atom_site_disorder_group
Tb1 Tb 0.500000 0.27459(2) 0.250000 0.03298(8) Uani 1 2 d S T P . .
S1 S 0.88987(2) 0.60424(10) 0.54075(6) 0.0491(3) Uani 1 1 d . . . . .
S2 S 0.81863(2) 0.62038(9) 0.47064(6) 0.0388(2) Uani 1 1 d . . . . .
S3 S 0.74255(2) 0.62613(9) 0.41758(7) 0.0480(3) Uani 1 1 d . . . . .
S4 S 0.67534(3) 0.61583(10) 0.38734(7) 0.0502(3) Uani 1 1 d . . . . .
S5 S 0.66857(2) 0.90449(9) 0.31384(6) 0.0391(2) Uani 1 1 d . . . . .
S6 S 0.73668(2) 0.86836(9) 0.35487(6) 0.0404(2) Uani 1 1 d . . . . .
S7 S 0.81385(2) 0.86330(9) 0.40878(5) 0.0372(2) Uani 1 1 d . . . . .
S8 S 0.88506(2) 0.89195(9) 0.47260(6) 0.0427(2) Uani 1 1 d . . . . .
S9 S 0.87318(2) 0.11347(9) 0.76004(6) 0.0403(2) Uani 1 1 d . . . . .
S10 S 0.80341(2) 0.14753(9) 0.70403(5) 0.0357(2) Uani 1 1 d . . . . .
S11 S 0.72613(2) 0.14497(9) 0.65003(5) 0.0364(2) Uani 1 1 d . . . . .
S12 S 0.65687(2) 0.11687(9) 0.60099(5) 0.0384(2) Uani 1 1 d . . . . .
S13 S 0.66570(2) 0.40327(9) 0.68126(6) 0.0404(2) Uani 1 1 d . . . . .
S14 S 0.73340(2) 0.38030(9) 0.71774(5) 0.0380(2) Uani 1 1 d . . . . .
S15 S 0.80957(2) 0.37746(8) 0.77596(5) 0.0360(2) Uani 1 1 d . . . . .
S16 S 0.88048(2) 0.39432(10) 0.84427(7) 0.0499(3) Uani 1 1 d . . . . .
S17 S 0.36245(2) 0.11639(8) 0.11773(5) 0.0351(2) Uani 1 1 d . . . . .
S18 S 0.29188(2) 0.13260(8) 0.05837(5) 0.0330(2) Uani 1 1 d . . . . .
S19 S 0.28459(2) 0.37283(8) -0.00386(5) 0.0341(2) Uani 1 1 d . . . . .
S20 S 0.35301(2) 0.40548(8) 0.04059(6) 0.0389(2) Uani 1 1 d . . . . .
O1 O 0.46174(6) 0.1185(2) 0.21921(14) 0.0414(7) Uani 1 1 d . . . . .
O2 O 0.50199(6) 0.1450(3) 0.35296(13) 0.0407(6) Uani 1 1 d . . . . .
O3 O 0.53529(6) 0.3362(3) 0.36913(15) 0.0482(7) Uani 1 1 d . . . . .
O4 O 0.56592(10) 0.3102(5) 0.48774(19) 0.1116(18) Uani 1 1 d . . . . .
O5 O 0.52765(11) -0.1160(4) 0.5038(2) 0.0997(15) Uani 1 1 d . . . . .
O6 O 0.43563(8) -0.0320(3) 0.23842(19) 0.0681(10) Uani 1 1 d . . . . .
O7 O 0.54055(6) 0.3719(2) 0.23549(15) 0.0377(6) Uani 1 1 d . . . . .
O8 O 0.500000 0.5056(3) 0.250000 0.0412(9) Uani 1 2 d S T P . .
O9 O 0.500000 0.8668(6) 0.250000 0.141(3) Uani 1 2 d S T P . .
O10 O 0.57156(7) 0.5296(3) 0.2441(2) 0.0582(9) Uani 1 1 d . . . . .
O12 O 0.5710(2) 0.7298(7) 0.1495(5) 0.189(4) Uani 1 1 d G . . . .
H1W H 0.572953 0.804495 0.151907 0.227 Uiso 1 1 d G U . . .
H2W H 0.568088 0.705247 0.182489 0.227 Uiso 1 1 d G U . . .
C1 C 0.92254(17) 0.7057(7) 0.5572(5) 0.0542(16) Uani 0.667(10) 1 d . . P A 1
H1A H 0.941533 0.683960 0.602994 0.065 Uiso 0.667(10) 1 calc R U P A 1
H1B H 0.927920 0.693998 0.519510 0.065 Uiso 0.667(10) 1 calc R U P A 1
C2 C 0.91519(18) 0.8404(7) 0.5598(5) 0.0542(16) Uani 0.667(10) 1 d . . P A 1
H2A H 0.934908 0.887197 0.576345 0.065 Uiso 0.667(10) 1 calc R U P A 1
H2B H 0.907652 0.852237 0.593853 0.065 Uiso 0.667(10) 1 calc R U P A 1
C1A C 0.9180(4) 0.7184(15) 0.5861(10) 0.0542(16) Uani 0.333(10) 1 d . . P A 2
H1C H 0.911588 0.762231 0.616207 0.065 Uiso 0.333(10) 1 calc R U P A 2
H1D H 0.938984 0.681768 0.617833 0.065 Uiso 0.333(10) 1 calc R U P A 2
C2A C 0.9214(4) 0.8046(17) 0.5382(10) 0.0542(16) Uani 0.333(10) 1 d . . P A 2
H2C H 0.929310 0.760395 0.510894 0.065 Uiso 0.333(10) 1 calc R U P A 2
H2D H 0.938209 0.862130 0.568523 0.065 Uiso 0.333(10) 1 calc R U P A 2
C3 C 0.85291(8) 0.8000(3) 0.45993(19) 0.0322(8) Uani 1 1 d . . . . .
C4 C 0.85505(8) 0.6890(3) 0.48670(19) 0.0321(8) Uani 1 1 d . . . . .
C5 C 0.79412(8) 0.7442(3) 0.42433(18) 0.0309(8) Uani 1 1 d . . . . .
C6 C 0.76195(8) 0.7462(3) 0.40275(19) 0.0328(8) Uani 1 1 d . . . . .
C7 C 0.70504(8) 0.6999(3) 0.38286(19) 0.0338(8) Uani 1 1 d . . . . .
C8 C 0.70246(8) 0.8109(3) 0.35488(18) 0.0298(7) Uani 1 1 d . . . . .
C9 C 0.63864(10) 0.8214(4) 0.3241(3) 0.0468(10) Uani 1 1 d . . . . .
H9A H 0.641716 0.838476 0.371694 0.056 Uiso 1 1 calc R U . . .
H9B H 0.617258 0.850725 0.288510 0.056 Uiso 1 1 calc R U . . .
C10 C 0.63945(9) 0.6870(4) 0.3158(2) 0.0429(9) Uani 1 1 d . . . . .
H10A H 0.638126 0.669695 0.269851 0.052 Uiso 1 1 calc R U . . .
H10B H 0.620486 0.651738 0.314319 0.052 Uiso 1 1 calc R U . . .
C11 C 0.90905(10) 0.1867(4) 0.8304(2) 0.0516(11) Uani 1 1 d . . . . .
H11A H 0.911508 0.164951 0.876871 0.062 Uiso 1 1 calc R U . . .
H11B H 0.927797 0.155455 0.829195 0.062 Uiso 1 1 calc R U . . .
C12 C 0.90916(10) 0.3206(4) 0.8254(2) 0.0513(11) Uani 1 1 d . . . . .
H12A H 0.904312 0.342939 0.777100 0.062 Uiso 1 1 calc R U . . .
H12B H 0.930796 0.350038 0.859353 0.062 Uiso 1 1 calc R U . . .
C13 C 0.84556(8) 0.3122(3) 0.78991(19) 0.0317(8) Uani 1 1 d . . . . .
C14 C 0.84280(8) 0.2040(3) 0.75715(19) 0.0305(7) Uani 1 1 d . . . . .
C15 C 0.78438(8) 0.2621(3) 0.72275(18) 0.0292(7) Uani 1 1 d . . . . .
C16 C 0.75165(8) 0.2621(3) 0.69934(18) 0.0314(8) Uani 1 1 d . . . . .
C17 C 0.69477(8) 0.3161(3) 0.67659(18) 0.0297(7) Uani 1 1 d . . . . .
C18 C 0.69159(8) 0.2061(3) 0.64569(18) 0.0295(7) Uani 1 1 d . . . . .
C19 C 0.62913(9) 0.1971(3) 0.6206(2) 0.0413(9) Uani 1 1 d . . . . .
H19A H 0.607300 0.167347 0.588747 0.050 Uiso 1 1 calc R U . . .
H19B H 0.634683 0.179150 0.670009 0.050 Uiso 1 1 calc R U . . .
C20 C 0.62929(9) 0.3317(3) 0.6121(2) 0.0395(9) Uani 1 1 d . . . . .
H20A H 0.610750 0.365936 0.612962 0.047 Uiso 1 1 calc R U . . .
H20B H 0.626842 0.349670 0.565129 0.047 Uiso 1 1 calc R U . . .
C21 C 0.38954(8) 0.1968(3) 0.0965(2) 0.0348(8) Uani 1 1 d . . . . .
H21A H 0.411378 0.165827 0.126823 0.042 Uiso 1 1 calc R U . . .
H21B H 0.383235 0.180345 0.046491 0.042 Uiso 1 1 calc R U . . .
C22 C 0.39001(8) 0.3315(3) 0.10675(19) 0.0351(8) Uani 1 1 d . . . . .
H22A H 0.408110 0.365503 0.103979 0.042 Uiso 1 1 calc R U . . .
H22B H 0.393569 0.348047 0.154802 0.042 Uiso 1 1 calc R U . . .
C23 C 0.32378(7) 0.3134(3) 0.04159(18) 0.0270(7) Uani 1 1 d . . . . .
C24 C 0.32733(8) 0.2014(3) 0.07064(17) 0.0264(7) Uani 1 1 d . . . . .
C25 C 0.26646(7) 0.2511(3) 0.01124(18) 0.0274(7) Uani 1 1 d . . . . .
C26 C 0.45789(9) 0.0405(4) 0.2576(2) 0.0410(9) Uani 1 1 d . . . . .
C27 C 0.48410(9) 0.0422(4) 0.3365(2) 0.0384(9) Uani 1 1 d . . . . .
C28 C 0.49093(12) -0.0446(4) 0.3856(3) 0.0566(12) Uani 1 1 d . . . . .
H28 H 0.477734 -0.112692 0.373017 0.068 Uiso 1 1 calc R U . . .
C29 C 0.51868(13) -0.0340(5) 0.4583(3) 0.0644(14) Uani 1 1 d . . . . .
C30 C 0.53574(11) 0.0773(5) 0.4725(2) 0.0624(14) Uani 1 1 d . . . . .
H30 H 0.553079 0.092197 0.518804 0.075 Uiso 1 1 calc R U . . .
C31 C 0.52754(9) 0.1612(5) 0.4211(2) 0.0492(11) Uani 1 1 d . . . . .
C32 C 0.54455(10) 0.2794(5) 0.4275(2) 0.0594(13) Uani 1 1 d . . . . .
C33 C 0.500000 0.7556(5) 0.250000 0.0473(15) Uani 1 2 d S T P . .
C34 C 0.52448(9) 0.6881(4) 0.2462(2) 0.0401(9) Uani 1 1 d . . . . .
H34 H 0.541071 0.728033 0.243751 0.048 Uiso 1 1 calc R U . . .
C35 C 0.52371(8) 0.5668(3) 0.24616(19) 0.0319(8) Uani 1 1 d . . . . .
C36 C 0.54757(9) 0.4823(4) 0.2414(2) 0.0368(8) Uani 1 1 d . . . . .
O11 O 0.5292(5) 0.530(2) 0.5253(14) 0.281(9) Uani 0.5 1 d D . P B -1
H11 H 0.533694 0.584394 0.555038 0.337 Uiso 0.5 1 calc R U P B -1
C37 C 0.4869(7) 0.438(3) 0.4674(19) 0.281(9) Uani 0.5 1 d D . P B -1
H37A H 0.465063 0.427397 0.427999 0.337 Uiso 0.5 1 calc R U P B -1
H37B H 0.500425 0.374844 0.466402 0.337 Uiso 0.5 1 calc R U P B -1
H37C H 0.486994 0.435041 0.512494 0.337 Uiso 0.5 1 calc R U P B -1
C38 C 0.4996(7) 0.559(3) 0.4603(14) 0.281(9) Uani 0.5 1 d D . P B -1
H38A H 0.501873 0.566494 0.417754 0.337 Uiso 0.5 1 calc R U P B -1
H38B H 0.488153 0.627988 0.464839 0.337 Uiso 0.5 1 calc R U P B -1

loop_
_atom_site_aniso_label
_atom_site_aniso_U_11
_atom_site_aniso_U_22
_atom_site_aniso_U_33
_atom_site_aniso_U_23
_atom_site_aniso_U_13
_atom_site_aniso_U_12
Tb1 0.01892(12) 0.03992(15) 0.03544(13) 0.000 0.01024(10) 0.000
S1 0.0283(5) 0.0457(6) 0.0664(7) 0.0163(5) 0.0187(5) 0.0054(4)
S2 0.0263(5) 0.0344(5) 0.0522(6) 0.0050(4) 0.0171(4) -0.0004(4)
S3 0.0288(5) 0.0365(5) 0.0753(7) 0.0158(5) 0.0238(5) 0.0030(4)
S4 0.0340(6) 0.0474(6) 0.0699(7) 0.0198(5) 0.0268(5) -0.0035(5)
S5 0.0275(5) 0.0328(5) 0.0540(6) 0.0053(4) 0.0184(4) 0.0014(4)
S6 0.0268(5) 0.0358(5) 0.0589(6) 0.0115(4) 0.0217(4) -0.0003(4)
S7 0.0263(5) 0.0341(5) 0.0489(5) 0.0054(4) 0.0173(4) -0.0002(4)
S8 0.0289(5) 0.0437(6) 0.0611(6) 0.0063(5) 0.0268(5) -0.0008(4)
S9 0.0300(5) 0.0348(5) 0.0601(6) -0.0036(4) 0.0257(5) 0.0012(4)
S10 0.0258(5) 0.0341(5) 0.0432(5) -0.0041(4) 0.0145(4) -0.0004(4)
S11 0.0264(5) 0.0330(5) 0.0466(5) -0.0060(4) 0.0161(4) -0.0006(4)
S12 0.0262(5) 0.0354(5) 0.0457(5) -0.0082(4) 0.0123(4) -0.0076(4)
S13 0.0274(5) 0.0431(6) 0.0514(6) -0.0127(4) 0.0203(4) -0.0029(4)
S14 0.0242(5) 0.0354(5) 0.0507(5) -0.0104(4) 0.0160(4) -0.0049(4)
S15 0.0229(4) 0.0331(5) 0.0482(5) -0.0047(4) 0.0151(4) -0.0001(4)
S16 0.0244(5) 0.0398(6) 0.0738(7) -0.0161(5) 0.0160(5) -0.0038(4)
S17 0.0201(4) 0.0332(5) 0.0480(5) 0.0100(4) 0.0143(4) 0.0051(4)
S18 0.0186(4) 0.0294(5) 0.0461(5) 0.0067(4) 0.0127(4) 0.0007(3)
S19 0.0204(4) 0.0309(5) 0.0469(5) 0.0073(4) 0.0139(4) 0.0029(4)
S20 0.0275(5) 0.0296(5) 0.0664(6) 0.0083(4) 0.0286(5) 0.0022(4)
O1 0.0266(14) 0.0414(16) 0.0432(15) 0.0007(12) 0.0078(12) -0.0019(11)
O2 0.0238(13) 0.0525(17) 0.0390(14) 0.0043(12) 0.0108(11) -0.0006(12)
O3 0.0306(15) 0.0608(19) 0.0446(16) -0.0071(14) 0.0127(12) -0.0107(13)
O4 0.075(3) 0.160(4) 0.0447(19) 0.005(2) -0.0107(18) -0.060(3)
O5 0.113(4) 0.104(3) 0.091(3) 0.049(3) 0.059(3) 0.035(3)
O6 0.055(2) 0.060(2) 0.080(2) -0.0064(18) 0.0275(18) -0.0268(17)
O7 0.0289(14) 0.0347(14) 0.0552(16) -0.0016(12) 0.0253(12) 0.0018(11)
O8 0.0279(19) 0.043(2) 0.056(2) 0.000 0.0236(18) 0.000
O9 0.173(8) 0.072(4) 0.261(11) 0.000 0.170(8) 0.000
O10 0.0384(17) 0.0488(18) 0.104(3) -0.0016(17) 0.0484(18) -0.0042(14)
O12 0.118(5) 0.282(10) 0.208(7) 0.113(7) 0.112(5) 0.047(7)
C1 0.029(2) 0.053(3) 0.066(4) 0.000(3) 0.013(2) -0.001(2)
C2 0.029(2) 0.053(3) 0.066(4) 0.000(3) 0.013(2) -0.001(2)
C1A 0.029(2) 0.053(3) 0.066(4) 0.000(3) 0.013(2) -0.001(2)
C2A 0.029(2) 0.053(3) 0.066(4) 0.000(3) 0.013(2) -0.001(2)
C3 0.0252(18) 0.036(2) 0.0399(19) -0.0019(16) 0.0201(15) -0.0008(15)
C4 0.0230(17) 0.0338(19) 0.0390(18) 0.0001(15) 0.0153(15) 0.0016(15)
C5 0.0258(18) 0.0341(19) 0.0334(17) -0.0008(14) 0.0153(14) -0.0003(14)
C6 0.0254(18) 0.033(2) 0.0387(18) 0.0008(15) 0.0151(15) -0.0026(14)
C7 0.0246(18) 0.037(2) 0.0383(18) 0.0025(15) 0.0145(15) -0.0022(15)
C8 0.0248(17) 0.0302(18) 0.0340(17) -0.0037(14) 0.0145(14) -0.0035(14)
C9 0.039(2) 0.042(2) 0.070(3) -0.001(2) 0.035(2) -0.0001(19)
C10 0.030(2) 0.039(2) 0.060(2) -0.0029(19) 0.0225(19) -0.0048(17)
C11 0.032(2) 0.068(3) 0.054(2) -0.007(2) 0.0205(19) 0.010(2)
C12 0.030(2) 0.067(3) 0.057(3) -0.012(2) 0.0221(19) -0.013(2)
C13 0.0198(17) 0.0304(19) 0.0411(19) 0.0034(15) 0.0125(15) -0.0003(14)
C14 0.0218(17) 0.0315(19) 0.0398(18) 0.0046(15) 0.0166(14) -0.0002(14)
C15 0.0214(17) 0.0330(19) 0.0312(16) 0.0035(14) 0.0118(13) -0.0010(14)
C16 0.0236(17) 0.0330(19) 0.0341(17) -0.0005(15) 0.0119(14) -0.0009(14)
C17 0.0194(16) 0.0359(19) 0.0314(17) -0.0006(15) 0.0109(14) -0.0041(14)
C18 0.0244(17) 0.0316(19) 0.0285(16) 0.0015(14) 0.0106(14) -0.0012(14)
C19 0.0265(19) 0.036(2) 0.057(2) 0.0081(18) 0.0183(17) -0.0015(16)
C20 0.0250(19) 0.035(2) 0.049(2) 0.0028(17) 0.0111(16) -0.0016(16)
C21 0.0217(17) 0.039(2) 0.0422(19) 0.0025(16) 0.0153(15) 0.0041(15)
C22 0.0218(18) 0.043(2) 0.0381(19) -0.0058(16) 0.0136(15) -0.0041(16)
C23 0.0179(16) 0.0267(17) 0.0374(17) -0.0021(14) 0.0147(14) 0.0002(13)
C24 0.0196(16) 0.0269(18) 0.0307(16) -0.0028(13) 0.0111(13) 0.0001(13)
C25 0.0178(16) 0.0289(18) 0.0316(16) -0.0011(14) 0.0095(13) 0.0006(13)
C26 0.032(2) 0.036(2) 0.054(2) -0.0034(18) 0.0207(18) 0.0015(17)
C27 0.037(2) 0.037(2) 0.049(2) -0.0003(18) 0.0284(18) 0.0010(17)
C28 0.063(3) 0.053(3) 0.068(3) 0.006(2) 0.044(3) 0.004(2)
C29 0.070(3) 0.078(4) 0.062(3) 0.028(3) 0.046(3) 0.022(3)
C30 0.040(3) 0.102(4) 0.041(2) 0.018(3) 0.018(2) 0.003(3)
C31 0.025(2) 0.081(3) 0.037(2) 0.005(2) 0.0121(16) 0.001(2)
C32 0.029(2) 0.093(4) 0.042(2) 0.001(2) 0.0077(18) -0.011(2)
C33 0.062(4) 0.024(3) 0.069(4) 0.000 0.043(3) 0.000
C34 0.037(2) 0.039(2) 0.054(2) -0.0006(18) 0.0303(19) -0.0039(17)
C35 0.0224(17) 0.039(2) 0.0371(18) 0.0005(16) 0.0167(14) -0.0035(15)
C36 0.0258(19) 0.041(2) 0.048(2) 0.0014(17) 0.0219(17) 0.0012(16)
O11 0.22(2) 0.37(2) 0.255(16) -0.206(15) 0.118(14) -0.112(15)
C37 0.22(2) 0.37(2) 0.255(16) -0.206(15) 0.118(14) -0.112(15)
C38 0.22(2) 0.37(2) 0.255(16) -0.206(15) 0.118(14) -0.112(15)

loop_
_atom_type_symbol
_atom_type_description
_atom_type_scat_dispersion_real
_atom_type_scat_dispersion_imag
_atom_type_scat_source
C C 0.0033 0.0016
;
International Tables for Crystallography
(Vol. C, Tables 4.2.6.8 and 6.1.1.4)
;
H H 0.0000 0.0000
;
International Tables for Crystallography
(Vol. C, Table 6.1.1.4)
;
O O 0.0106 0.0060
;
International Tables for Crystallography
(Vol. C, Tables 4.2.6.8 and 6.1.1.4)
;
S S 0.1246 0.1234
;
International Tables for Crystallography
(Vol. C, Tables 4.2.6.8 and 6.1.1.4)
;
Tb Tb -0.1723 4.1537
;
International Tables for Crystallography
(Vol. C, Tables 4.2.6.8 and 6.1.1.4)
;

loop_
_geom_angle_atom_site_label_1
_geom_angle_atom_site_label_2
_geom_angle_atom_site_label_3
_geom_angle
_geom_angle_site_symmetry_1
_geom_angle_site_symmetry_3
_geom_angle_publ_flag
O3 Tb1 O3 146.07(15) 2_655 . ?
O3 Tb1 O1 123.38(10) 2_655 2_655 ?
O3 Tb1 O1 83.00(10) . 2_655 ?
O3 Tb1 O1 83.00(10) 2_655 . ?
O3 Tb1 O1 123.38(10) . . ?
O1 Tb1 O1 85.55(13) 2_655 . ?
O3 Tb1 O7 84.93(10) 2_655 . ?
O3 Tb1 O7 79.79(10) . . ?
O1 Tb1 O7 78.52(9) 2_655 . ?
O1 Tb1 O7 150.13(9) . . ?
O3 Tb1 O7 79.79(10) 2_655 2_655 ?
O3 Tb1 O7 84.93(10) . 2_655 ?
O1 Tb1 O7 150.13(9) 2_655 2_655 ?
O1 Tb1 O7 78.51(9) . 2_655 ?
O7 Tb1 O7 125.86(12) . 2_655 ?
O3 Tb1 O8 73.04(8) 2_655 . ?
O3 Tb1 O8 73.04(8) . . ?
O1 Tb1 O8 137.22(6) 2_655 . ?
O1 Tb1 O8 137.22(6) . . ?
O7 Tb1 O8 62.93(6) . . ?
O7 Tb1 O8 62.93(6) 2_655 . ?
O3 Tb1 O2 62.44(9) 2_655 2_655 ?
O3 Tb1 O2 141.81(9) . 2_655 ?
O1 Tb1 O2 61.47(9) 2_655 2_655 ?
O1 Tb1 O2 70.39(9) . 2_655 ?
O7 Tb1 O2 79.80(9) . 2_655 ?
O7 Tb1 O2 132.94(8) 2_655 2_655 ?
O8 Tb1 O2 123.64(6) . 2_655 ?
O3 Tb1 O2 141.81(9) 2_655 . ?
O3 Tb1 O2 62.44(9) . . ?
O1 Tb1 O2 70.39(9) 2_655 . ?
O1 Tb1 O2 61.47(9) . . ?
O7 Tb1 O2 132.95(8) . . ?
O7 Tb1 O2 79.80(9) 2_655 . ?
O8 Tb1 O2 123.64(6) . . ?
O2 Tb1 O2 112.72(13) 2_655 . ?
C1A S1 C4 100.8(5) . . ?
C4 S1 C1 103.6(3) . . ?
C5 S2 C4 94.84(17) . . ?
C6 S3 C7 95.16(17) . . ?
C7 S4 C10 99.85(18) . . ?
C8 S5 C9 103.08(19) . . ?
C8 S6 C6 94.95(17) . . ?
C5 S7 C3 94.86(17) . . ?
C3 S8 C2 99.1(3) . . ?
C3 S8 C2A 103.1(5) . . ?
C14 S9 C11 101.20(19) . . ?
C15 S10 C14 96.05(17) . . ?
C16 S11 C18 95.62(17) . . ?
C18 S12 C19 101.45(18) . . ?
C17 S13 C20 100.16(18) . . ?
C16 S14 C17 95.88(17) . . ?
C15 S15 C13 95.98(17) . . ?
C13 S16 C12 101.18(19) . . ?
C24 S17 C21 101.01(16) . . ?
C25 S18 C24 95.66(16) . . ?
C25 S19 C23 95.69(16) . . ?
C23 S20 C22 101.39(17) . . ?
C26 O1 Tb1 131.6(2) . . ?
C27 O2 C31 119.7(3) . . ?
C27 O2 Tb1 119.6(2) . . ?
C31 O2 Tb1 117.8(2) . . ?
C32 O3 Tb1 129.3(3) . . ?
C36 O7 Tb1 128.6(2) . . ?
C35 O8 C35 120.0(4) . 2_655 ?
C35 O8 Tb1 120.0(2) . . ?
C35 O8 Tb1 120.0(2) 2_655 . ?
H1W O12 H2W 109.5 . . ?
C2 C1 S1 114.8(6) . . ?
C2 C1 H1A 108.6 . . ?
S1 C1 H1A 108.6 . . ?
C2 C1 H1B 108.6 . . ?
S1 C1 H1B 108.6 . . ?
H1A C1 H1B 107.5 . . ?
C1 C2 S8 110.6(7) . . ?
C1 C2 H2A 109.5 . . ?
S8 C2 H2A 109.5 . . ?
C1 C2 H2B 109.5 . . ?
S8 C2 H2B 109.5 . . ?
H2A C2 H2B 108.1 . . ?
C2A C1A S1 114.2(15) . . ?
C2A C1A H1C 108.7 . . ?
S1 C1A H1C 108.7 . . ?
C2A C1A H1D 108.7 . . ?
S1 C1A H1D 108.7 . . ?
H1C C1A H1D 107.6 . . ?
C1A C2A S8 118.3(13) . . ?
C1A C2A H2C 107.7 . . ?
S8 C2A H2C 107.7 . . ?
C1A C2A H2D 107.7 . . ?
S8 C2A H2D 107.7 . . ?
H2C C2A H2D 107.1 . . ?
C4 C3 S8 126.7(3) . . ?
C4 C3 S7 117.4(3) . . ?
S8 C3 S7 115.9(2) . . ?
C3 C4 S1 128.3(3) . . ?
C3 C4 S2 117.2(3) . . ?
S1 C4 S2 114.4(2) . . ?
C6 C5 S7 123.2(3) . . ?
C6 C5 S2 121.5(3) . . ?
S7 C5 S2 115.4(2) . . ?
C5 C6 S3 122.6(3) . . ?
C5 C6 S6 122.3(3) . . ?
S3 C6 S6 115.0(2) . . ?
C8 C7 S4 128.3(3) . . ?
C8 C7 S3 117.3(3) . . ?
S4 C7 S3 114.4(2) . . ?
C7 C8 S5 128.5(3) . . ?
C7 C8 S6 117.1(3) . . ?
S5 C8 S6 114.4(2) . . ?
C10 C9 S5 115.0(3) . . ?
C10 C9 H9A 108.5 . . ?
S5 C9 H9A 108.5 . . ?
C10 C9 H9B 108.5 . . ?
S5 C9 H9B 108.5 . . ?
H9A C9 H9B 107.5 . . ?
C9 C10 S4 113.7(3) . . ?
C9 C10 H10A 108.8 . . ?
S4 C10 H10A 108.8 . . ?
C9 C10 H10B 108.8 . . ?
S4 C10 H10B 108.8 . . ?
H10A C10 H10B 107.7 . . ?
C12 C11 S9 115.1(3) . . ?
C12 C11 H11A 108.5 . . ?
S9 C11 H11A 108.5 . . ?
C12 C11 H11B 108.5 . . ?
S9 C11 H11B 108.5 . . ?
H11A C11 H11B 107.5 . . ?
C11 C12 S16 113.9(3) . . ?
C11 C12 H12A 108.8 . . ?
S16 C12 H12A 108.8 . . ?
C11 C12 H12B 108.8 . . ?
S16 C12 H12B 108.8 . . ?
H12A C12 H12B 107.7 . . ?
C14 C13 S16 128.2(3) . . ?
C14 C13 S15 116.4(2) . . ?
S16 C13 S15 115.4(2) . . ?
C13 C14 S9 128.8(3) . . ?
C13 C14 S10 116.3(3) . . ?
S9 C14 S10 114.9(2) . . ?
C16 C15 S10 123.3(3) . . ?
C16 C15 S15 121.5(3) . . ?
S10 C15 S15 115.12(19) . . ?
C15 C16 S14 121.8(3) . . ?
C15 C16 S11 122.9(3) . . ?
S14 C16 S11 115.3(2) . . ?
C18 C17 S13 129.2(3) . . ?
C18 C17 S14 116.2(3) . . ?
S13 C17 S14 114.6(2) . . ?
C17 C18 S11 116.9(3) . . ?
C17 C18 S12 128.2(3) . . ?
S11 C18 S12 115.0(2) . . ?
C20 C19 S12 114.2(3) . . ?
C20 C19 H19A 108.7 . . ?
S12 C19 H19A 108.7 . . ?
C20 C19 H19B 108.7 . . ?
S12 C19 H19B 108.7 . . ?
H19A C19 H19B 107.6 . . ?
C19 C20 S13 113.5(3) . . ?
C19 C20 H20A 108.9 . . ?
S13 C20 H20A 108.9 . . ?
C19 C20 H20B 108.9 . . ?
S13 C20 H20B 108.9 . . ?
H20A C20 H20B 107.7 . . ?
C22 C21 S17 114.3(3) . . ?
C22 C21 H21A 108.7 . . ?
S17 C21 H21A 108.7 . . ?
C22 C21 H21B 108.7 . . ?
S17 C21 H21B 108.7 . . ?
H21A C21 H21B 107.6 . . ?
C21 C22 S20 113.4(2) . . ?
C21 C22 H22A 108.9 . . ?
S20 C22 H22A 108.9 . . ?
C21 C22 H22B 108.9 . . ?
S20 C22 H22B 108.9 . . ?
H22A C22 H22B 107.7 . . ?
C24 C23 S20 128.7(2) . . ?
C24 C23 S19 116.8(2) . . ?
S20 C23 S19 114.42(19) . . ?
C23 C24 S17 128.5(3) . . ?
C23 C24 S18 116.1(2) . . ?
S17 C24 S18 115.41(19) . . ?
C25 C25 S19 122.5(3) 7 . ?
C25 C25 S18 121.8(3) 7 . ?
S19 C25 S18 115.72(18) . . ?
O6 C26 O1 127.9(4) . . ?
O6 C26 C27 118.1(4) . . ?
O1 C26 C27 114.0(3) . . ?
C28 C27 O2 121.7(4) . . ?
C28 C27 C26 127.2(4) . . ?
O2 C27 C26 111.0(3) . . ?
C27 C28 C29 120.9(5) . . ?
C27 C28 H28 119.6 . . ?
C29 C28 H28 119.6 . . ?
O5 C29 C30 122.2(5) . . ?
O5 C29 C28 123.3(6) . . ?
C30 C29 C28 114.4(4) . . ?
C31 C30 C29 121.8(4) . . ?
C31 C30 H30 119.1 . . ?
C29 C30 H30 119.1 . . ?
C30 C31 O2 121.4(4) . . ?
C30 C31 C32 127.2(4) . . ?
O2 C31 C32 111.3(4) . . ?
O4 C32 O3 126.5(5) . . ?
O4 C32 C31 117.6(5) . . ?
O3 C32 C31 115.9(4) . . ?
O9 C33 C34 121.7(2) . . ?
O9 C33 C34 121.7(2) . 2_655 ?
C34 C33 C34 116.6(5) . 2_655 ?
C35 C34 C33 120.2(4) . . ?
C35 C34 H34 119.9 . . ?
C33 C34 H34 119.9 . . ?
C34 C35 O8 121.5(3) . . ?
C34 C35 C36 126.6(3) . . ?
O8 C35 C36 111.9(3) . . ?
O10 C36 O7 127.7(4) . . ?
O10 C36 C35 116.4(3) . . ?
O7 C36 C35 115.8(3) . . ?
C38 O11 H11 109.5 . . ?
C38 C37 H37A 109.5 . . ?
C38 C37 H37B 109.5 . . ?
H37A C37 H37B 109.5 . . ?
C38 C37 H37C 109.5 . . ?
H37A C37 H37C 109.5 . . ?
H37B C37 H37C 109.5 . . ?
O11 C38 C37 87.3(10) . . ?
O11 C38 H38A 114.1 . . ?
C37 C38 H38A 114.1 . . ?
O11 C38 H38B 114.1 . . ?
C37 C38 H38B 114.1 . . ?
H38A C38 H38B 111.3 . . ?

loop_
_geom_bond_atom_site_label_1
_geom_bond_atom_site_label_2
_geom_bond_distance
_geom_bond_site_symmetry_2
_geom_bond_publ_flag
Tb1 O3 2.336(3) 2_655 ?
Tb1 O3 2.337(3) . ?
Tb1 O1 2.351(3) 2_655 ?
Tb1 O1 2.351(3) . ?
Tb1 O7 2.365(2) . ?
Tb1 O7 2.365(2) 2_655 ?
Tb1 O8 2.554(4) . ?
Tb1 O2 2.587(3) 2_655 ?
Tb1 O2 2.587(3) . ?
S1 C1A 1.738(16) . ?
S1 C4 1.742(4) . ?
S1 C1 1.804(8) . ?
S2 C5 1.748(4) . ?
S2 C4 1.762(4) . ?
S3 C6 1.736(4) . ?
S3 C7 1.754(4) . ?
S4 C7 1.736(4) . ?
S4 C10 1.802(4) . ?
S5 C8 1.738(4) . ?
S5 C9 1.801(4) . ?
S6 C8 1.750(3) . ?
S6 C6 1.755(4) . ?
S7 C5 1.744(4) . ?
S7 C3 1.760(4) . ?
S8 C3 1.743(4) . ?
S8 C2 1.778(8) . ?
S8 C2A 1.859(16) . ?
S9 C14 1.736(4) . ?
S9 C11 1.802(4) . ?
S10 C15 1.719(4) . ?
S10 C14 1.748(3) . ?
S11 C16 1.725(4) . ?
S11 C18 1.738(4) . ?
S12 C18 1.741(3) . ?
S12 C19 1.809(4) . ?
S13 C17 1.731(4) . ?
S13 C20 1.799(4) . ?
S14 C16 1.721(4) . ?
S14 C17 1.742(3) . ?
S15 C15 1.728(4) . ?
S15 C13 1.743(3) . ?
S16 C13 1.731(3) . ?
S16 C12 1.802(4) . ?
S17 C24 1.732(3) . ?
S17 C21 1.804(4) . ?
S18 C25 1.723(3) . ?
S18 C24 1.748(3) . ?
S19 C25 1.715(3) . ?
S19 C23 1.742(3) . ?
S20 C23 1.734(3) . ?
S20 C22 1.807(4) . ?
O1 C26 1.265(5) . ?
O2 C27 1.356(5) . ?
O2 C31 1.359(4) . ?
O3 C32 1.262(5) . ?
O4 C32 1.220(5) . ?
O5 C29 1.238(6) . ?
O6 C26 1.224(5) . ?
O7 C36 1.255(4) . ?
O8 C35 1.355(4) . ?
O8 C35 1.355(4) 2_655 ?
O9 C33 1.229(8) . ?
O10 C36 1.232(4) . ?
O12 H1W 0.8300 . ?
O12 H2W 0.8302 . ?
C1 C2 1.537(14) . ?
C1 H1A 0.9700 . ?
C1 H1B 0.9700 . ?
C2 H2A 0.9700 . ?
C2 H2B 0.9700 . ?
C1A C2A 1.47(3) . ?
C1A H1C 0.9700 . ?
C1A H1D 0.9700 . ?
C2A H2C 0.9700 . ?
C2A H2D 0.9700 . ?
C3 C4 1.336(5) . ?
C5 C6 1.360(5) . ?
C7 C8 1.343(5) . ?
C9 C10 1.500(6) . ?
C9 H9A 0.9700 . ?
C9 H9B 0.9700 . ?
C10 H10A 0.9700 . ?
C10 H10B 0.9700 . ?
C11 C12 1.485(7) . ?
C11 H11A 0.9700 . ?
C11 H11B 0.9700 . ?
C12 H12A 0.9700 . ?
C12 H12B 0.9700 . ?
C13 C14 1.359(5) . ?
C15 C16 1.377(5) . ?
C17 C18 1.356(5) . ?
C19 C20 1.500(5) . ?
C19 H19A 0.9700 . ?
C19 H19B 0.9700 . ?
C20 H20A 0.9700 . ?
C20 H20B 0.9700 . ?
C21 C22 1.503(5) . ?
C21 H21A 0.9700 . ?
C21 H21B 0.9700 . ?
C22 H22A 0.9700 . ?
C22 H22B 0.9700 . ?
C23 C24 1.357(5) . ?
C25 C25 1.390(6) 7 ?
C26 C27 1.511(6) . ?
C27 C28 1.335(6) . ?
C28 C29 1.451(7) . ?
C28 H28 0.9300 . ?
C29 C30 1.421(7) . ?
C30 C31 1.338(6) . ?
C30 H30 0.9300 . ?
C31 C32 1.507(7) . ?
C33 C34 1.422(5) . ?
C33 C34 1.422(5) 2_655 ?
C34 C35 1.341(5) . ?
C34 H34 0.9300 . ?
C35 C36 1.514(5) . ?
O11 C38 1.430(10) . ?
O11 H11 0.8200 . ?
C37 C38 1.511(10) . ?
C37 H37A 0.9600 . ?
C37 H37B 0.9600 . ?
C37 H37C 0.9600 . ?
C38 H38A 0.9700 . ?
C38 H38B 0.9700 . ?

loop_
_geom_hbond_atom_site_label_D
_geom_hbond_atom_site_label_H
_geom_hbond_atom_site_label_A
_geom_hbond_site_symmetry_D
_geom_hbond_site_symmetry_H
_geom_hbond_site_symmetry_A
_geom_hbond_distance_DA
_geom_hbond_distance_DH
_geom_hbond_distance_HA
_geom_hbond_angle_DHA
_geom_hbond_publ_flag
O12 H2W O10 . . . 2.988(10) 0.830 2.305 139.9 no

loop_
_geom_torsion_atom_site_label_1
_geom_torsion_atom_site_label_2
_geom_torsion_atom_site_label_3
_geom_torsion_atom_site_label_4
_geom_torsion
_geom_torsion_site_symmetry_1
_geom_torsion_site_symmetry_2
_geom_torsion_site_symmetry_3
_geom_torsion_site_symmetry_4
_geom_torsion_publ_flag
C4 S1 C1 C2 31.2(9) . . . . ?
S1 C1 C2 S8 -68.2(10) . . . . ?
C3 S8 C2 C1 62.4(8) . . . . ?
C4 S1 C1A C2A -57.2(17) . . . . ?
S1 C1A C2A S8 60(2) . . . . ?
C3 S8 C2A C1A -25.0(19) . . . . ?
C2 S8 C3 C4 -30.1(5) . . . . ?
C2A S8 C3 C4 -5.5(8) . . . . ?
C2 S8 C3 S7 147.8(4) . . . . ?
C2A S8 C3 S7 172.3(7) . . . . ?
C5 S7 C3 C4 5.0(3) . . . . ?
C5 S7 C3 S8 -173.1(2) . . . . ?
S8 C3 C4 S1 -0.4(5) . . . . ?
S7 C3 C4 S1 -178.3(2) . . . . ?
S8 C3 C4 S2 175.6(2) . . . . ?
S7 C3 C4 S2 -2.3(4) . . . . ?
C1A S1 C4 C3 29.0(8) . . . . ?
C1 S1 C4 C3 3.8(5) . . . . ?
C1A S1 C4 S2 -147.1(7) . . . . ?
C1 S1 C4 S2 -172.3(4) . . . . ?
C5 S2 C4 C3 -1.7(3) . . . . ?
C5 S2 C4 S1 174.8(2) . . . . ?
C3 S7 C5 C6 173.6(3) . . . . ?
C3 S7 C5 S2 -6.0(2) . . . . ?
C4 S2 C5 C6 -174.5(3) . . . . ?
C4 S2 C5 S7 5.1(2) . . . . ?
S7 C5 C6 S3 179.1(2) . . . . ?
S2 C5 C6 S3 -1.3(5) . . . . ?
S7 C5 C6 S6 1.5(5) . . . . ?
S2 C5 C6 S6 -178.9(2) . . . . ?
C7 S3 C6 C5 175.7(3) . . . . ?
C7 S3 C6 S6 -6.5(2) . . . . ?
C8 S6 C6 C5 -175.3(3) . . . . ?
C8 S6 C6 S3 7.0(2) . . . . ?
C10 S4 C7 C8 21.9(4) . . . . ?
C10 S4 C7 S3 -156.2(2) . . . . ?
C6 S3 C7 C8 3.3(3) . . . . ?
C6 S3 C7 S4 -178.3(2) . . . . ?
S4 C7 C8 S5 -0.5(6) . . . . ?
S3 C7 C8 S5 177.5(2) . . . . ?
S4 C7 C8 S6 -177.0(2) . . . . ?
S3 C7 C8 S6 1.0(4) . . . . ?
C9 S5 C8 C7 4.2(4) . . . . ?
C9 S5 C8 S6 -179.2(2) . . . . ?
C6 S6 C8 C7 -4.8(3) . . . . ?
C6 S6 C8 S5 178.2(2) . . . . ?
C8 S5 C9 C10 -37.7(4) . . . . ?
S5 C9 C10 S4 67.7(4) . . . . ?
C7 S4 C10 C9 -54.6(3) . . . . ?
C14 S9 C11 C12 -45.0(4) . . . . ?
S9 C11 C12 S16 69.5(4) . . . . ?
C13 S16 C12 C11 -48.8(4) . . . . ?
C12 S16 C13 C14 14.7(4) . . . . ?
C12 S16 C13 S15 -165.4(2) . . . . ?
C15 S15 C13 C14 1.0(3) . . . . ?
C15 S15 C13 S16 -178.9(2) . . . . ?
S16 C13 C14 S9 0.8(6) . . . . ?
S15 C13 C14 S9 -179.2(2) . . . . ?
S16 C13 C14 S10 -178.7(2) . . . . ?
S15 C13 C14 S10 1.4(4) . . . . ?
C11 S9 C14 C13 10.2(4) . . . . ?
C11 S9 C14 S10 -170.4(2) . . . . ?
C15 S10 C14 C13 -3.0(3) . . . . ?
C15 S10 C14 S9 177.4(2) . . . . ?
C14 S10 C15 C16 -174.5(3) . . . . ?
C14 S10 C15 S15 3.7(2) . . . . ?
C13 S15 C15 C16 175.1(3) . . . . ?
C13 S15 C15 S10 -3.1(2) . . . . ?
S10 C15 C16 S14 -178.6(2) . . . . ?
S15 C15 C16 S14 3.3(4) . . . . ?
S10 C15 C16 S11 1.4(5) . . . . ?
S15 C15 C16 S11 -176.6(2) . . . . ?
C17 S14 C16 C15 -177.8(3) . . . . ?
C17 S14 C16 S11 2.1(2) . . . . ?
C18 S11 C16 C15 177.4(3) . . . . ?
C18 S11 C16 S14 -2.5(2) . . . . ?
C20 S13 C17 C18 -16.8(4) . . . . ?
C20 S13 C17 S14 163.2(2) . . . . ?
C16 S14 C17 C18 -0.7(3) . . . . ?
C16 S14 C17 S13 179.2(2) . . . . ?
S13 C17 C18 S11 179.1(2) . . . . ?
S14 C17 C18 S11 -0.9(4) . . . . ?
S13 C17 C18 S12 -0.4(5) . . . . ?
S14 C17 C18 S12 179.6(2) . . . . ?
C16 S11 C18 C17 2.0(3) . . . . ?
C16 S11 C18 S12 -178.4(2) . . . . ?
C19 S12 C18 C17 -9.3(4) . . . . ?
C19 S12 C18 S11 171.1(2) . . . . ?
C18 S12 C19 C20 44.5(3) . . . . ?
S12 C19 C20 S13 -71.1(4) . . . . ?
C17 S13 C20 C19 51.5(3) . . . . ?
C24 S17 C21 C22 48.6(3) . . . . ?
S17 C21 C22 S20 -70.2(3) . . . . ?
C23 S20 C22 C21 47.2(3) . . . . ?
C22 S20 C23 C24 -13.9(4) . . . . ?
C22 S20 C23 S19 168.5(2) . . . . ?
C25 S19 C23 C24 0.8(3) . . . . ?
C25 S19 C23 S20 178.7(2) . . . . ?
S20 C23 C24 S17 1.6(5) . . . . ?
S19 C23 C24 S17 179.1(2) . . . . ?
S20 C23 C24 S18 -177.7(2) . . . . ?
S19 C23 C24 S18 -0.1(4) . . . . ?
C21 S17 C24 C23 -14.6(4) . . . . ?
C21 S17 C24 S18 164.7(2) . . . . ?
C25 S18 C24 C23 -0.6(3) . . . . ?
C25 S18 C24 S17 -180.0(2) . . . . ?
C23 S19 C25 C25 177.1(4) . . . 7 ?
C23 S19 C25 S18 -1.2(2) . . . . ?
C24 S18 C25 C25 -177.2(4) . . . 7 ?
C24 S18 C25 S19 1.2(2) . . . . ?
Tb1 O1 C26 O6 173.2(3) . . . . ?
Tb1 O1 C26 C27 -5.2(5) . . . . ?
C31 O2 C27 C28 -0.2(6) . . . . ?
Tb1 O2 C27 C28 160.3(3) . . . . ?
C31 O2 C27 C26 -177.7(3) . . . . ?
Tb1 O2 C27 C26 -17.2(4) . . . . ?
O6 C26 C27 C28 18.5(6) . . . . ?
O1 C26 C27 C28 -162.9(4) . . . . ?
O6 C26 C27 O2 -164.2(4) . . . . ?
O1 C26 C27 O2 14.4(5) . . . . ?
O2 C27 C28 C29 -2.2(7) . . . . ?
C26 C27 C28 C29 174.9(4) . . . . ?
C27 C28 C29 O5 -173.7(5) . . . . ?
C27 C28 C29 C30 3.9(7) . . . . ?
O5 C29 C30 C31 174.1(5) . . . . ?
C28 C29 C30 C31 -3.5(7) . . . . ?
C29 C30 C31 O2 1.4(7) . . . . ?
C29 C30 C31 C32 -176.4(5) . . . . ?
C27 O2 C31 C30 0.6(6) . . . . ?
Tb1 O2 C31 C30 -160.2(4) . . . . ?
C27 O2 C31 C32 178.7(4) . . . . ?
Tb1 O2 C31 C32 17.9(5) . . . . ?
Tb1 O3 C32 O4 170.8(5) . . . . ?
Tb1 O3 C32 C31 -8.4(6) . . . . ?
C30 C31 C32 O4 -9.1(8) . . . . ?
O2 C31 C32 O4 172.9(5) . . . . ?
C30 C31 C32 O3 170.2(5) . . . . ?
O2 C31 C32 O3 -7.8(6) . . . . ?
O9 C33 C34 C35 -179.9(3) . . . . ?
C34 C33 C34 C35 0.1(3) 2_655 . . . ?
C33 C34 C35 O8 -0.3(5) . . . . ?
C33 C34 C35 C36 179.1(3) . . . . ?
C35 O8 C35 C34 0.1(3) 2_655 . . . ?
Tb1 O8 C35 C34 -179.8(3) . . . . ?
C35 O8 C35 C36 -179.3(3) 2_655 . . . ?
Tb1 O8 C35 C36 0.7(3) . . . . ?
Tb1 O7 C36 O10 168.5(3) . . . . ?
Tb1 O7 C36 C35 -11.1(5) . . . . ?
C34 C35 C36 O10 6.7(6) . . . . ?
O8 C35 C36 O10 -173.9(3) . . . . ?
C34 C35 C36 O7 -173.7(4) . . . . ?
O8 C35 C36 O7 5.8(5) . . . . ?
